data_1510186
loop_
_publ_author_name
'Straehle, J.'
'Abram, U.'
'Schulz Lang, E.'

_publ_section_title
;
 Synthese, Eigenschaften und Struktur von Li Au I4 und K Au I4 mit einer
 Diskussion der kristallchemischen Verwandtschaft zwischen den
 Halogenauraten Rb Au Cl4, Ag Au Cl4, Rb Au Br4 und Li Au I4
;
_journal_name_full 'Zeitschrift fuer Anorganische und Allgemeine Chemie'
_journal_page_first 1791
_journal_page_last 1795
_journal_paper_doi 10.1002/zaac.19976231122
_journal_volume 623
_journal_year 1997
_chemical_formula_sum 'Au I4 K'
_chemical_name_systematic 'K (Au I4)'
_space_group_IT_number 14
_symmetry_space_group_name_Hall '-P 2ybc'
_symmetry_space_group_name_H-M 'P 1 21/c 1'
_cell_angle_alpha 90
_cell_angle_beta 100.95
_cell_angle_gamma 90
_cell_formula_units_Z 4
_cell_length_a 9.686
_cell_length_b 7.045
_cell_length_c 13.932
_cell_volume 933.381
_citation_journal_id_ASTM ZAACAB
_cod_data_source_file gold_243.cif
_cod_data_source_block Au1I4K1
_cod_original_cell_volume 933.3811
_cod_original_formula_sum 'Au1 I4 K1'
_cod_database_code 1510186

loop_
_symmetry_equiv_pos_as_xyz
x,y,z
-x,y+1/2,-z+1/2
-x,-y,-z
x,-y-1/2,z-1/2

loop_
_atom_site_label
_atom_site_type_symbol
_atom_site_fract_x
_atom_site_fract_y
_atom_site_fract_z
_atom_site_occupancy
_atom_site_U_iso_or_equiv
I2 I-1 -0.1471 -0.2912 0.04094 1 0.0
Au2 Au+3 0.5 0 0 1 0.0
I1 I-1 0.0912 0.0628 0.18666 1 0.0
I3 I-1 0.5034 -0.1547 0.17116 1 0.0
K1 K+1 0.2024 0.5623 0.182 1 0.0
Au1 Au+3 0 0 0 1 0.0
I4 I-1 0.6576 0.2785 0.08183 1 0.0
